data_7213518
loop_
_publ_author_name
'Derek R. Boyd'
'Narain D. Sharma'
'Simon A. Haughey'
'John F. Malone'
'Alistair W. T. King'
'Brian T. McMurray'
'Andr\'e Alves-Areias'
'Christopher C. R. Allen'
'Robert Holt'
'Howard Dalton'

_publ_section_title
;
 Dioxygenase-catalysed mono-, di- and tri-oxygenation of dialkyl sulfides
 and thioacetals: chemoenzymatic synthesis of enantiopure cis-diol
 sulfoxides
;
_journal_issue 24
_journal_name_full 'Journal of the Chemical Society, Perkin Transactions 1'
_journal_page_first 3288
_journal_page_last 3296
_journal_paper_doi 10.1039/b108620k
_journal_year 2001
_chemical_formula_sum 'C10 H12 O S2'
_chemical_formula_weight 212.32
_chemical_melting_point 156.0(10)
_chemical_name_systematic (1S,2S)-2-phenyl-1,3-dithiane-1-oxide
_space_group_IT_number 19
_symmetry_cell_setting orthorhombic
_symmetry_space_group_name_Hall 'P 2ac 2ab'
_symmetry_space_group_name_H-M 'P 21 21 21'
_atom_sites_solution_hydrogens difmap
_atom_sites_solution_primary direct
_atom_sites_solution_secondary difmap
_audit_creation_method SHELXL-97
_cell_angle_alpha 90.00
_cell_angle_beta 90.00
_cell_angle_gamma 90.00
_cell_formula_units_Z 4
_cell_length_a 5.6341(17)
_cell_length_b 10.142(4)
_cell_length_c 18.013(7)
_cell_measurement_temperature 300(2)
_cell_volume 1029.3(6)
_computing_cell_refinement 'Siemens P3/V2000'
_computing_data_collection 'Siemens P3/V2000'
_computing_data_reduction 'Siemens P3/V2000'
_computing_molecular_graphics 'Bruker SHELXTL'
_computing_publication_material 'SHELXL-97 (Sheldrick, 1997)'
_computing_structure_refinement 'SHELXL-97 (Sheldrick, 1997)'
_computing_structure_solution 'SHELXS-97 (Sheldrick, 1990)'
_diffrn_ambient_temperature 300(2)
_diffrn_measured_fraction_theta_full 0.999
_diffrn_measured_fraction_theta_max 0.999
_diffrn_measurement_device_type 'Siemens P3 diffractometer'
_diffrn_measurement_method omega
_diffrn_radiation_monochromator graphite
_diffrn_radiation_source 'fine-focus sealed tube'
_diffrn_radiation_type 'Mo K\a'
_diffrn_radiation_wavelength 0.71073
_diffrn_reflns_av_R_equivalents 0.0231
_diffrn_reflns_av_sigmaI/netI 0.0245
_diffrn_reflns_limit_h_max 7
_diffrn_reflns_limit_h_min -7
_diffrn_reflns_limit_k_max 13
_diffrn_reflns_limit_k_min -13
_diffrn_reflns_limit_l_max 23
_diffrn_reflns_limit_l_min -23
_diffrn_reflns_number 2775
_diffrn_reflns_theta_full 27.50
_diffrn_reflns_theta_max 27.50
_diffrn_reflns_theta_min 2.26
_diffrn_standards_interval_count 97
_diffrn_standards_number 3
_exptl_absorpt_coefficient_mu 0.474
_exptl_absorpt_correction_type none
_exptl_crystal_density_diffrn 1.370
_exptl_crystal_density_method 'not measured'
_exptl_crystal_F_000 448
_refine_diff_density_max 0.159
_refine_diff_density_min -0.188
_refine_diff_density_rms 0.035
_refine_ls_abs_structure_details 'Flack H D (1983), Acta Cryst. A39, 876-881'
_refine_ls_abs_structure_Flack 0.00(8)
_refine_ls_extinction_method none
_refine_ls_goodness_of_fit_ref 1.045
_refine_ls_hydrogen_treatment refined
_refine_ls_matrix_type full
_refine_ls_number_parameters 166
_refine_ls_number_reflns 2362
_refine_ls_number_restraints 0
_refine_ls_restrained_S_all 1.045
_refine_ls_R_factor_all 0.0356
_refine_ls_R_factor_gt 0.0301
_refine_ls_shift/su_max 0.001
_refine_ls_shift/su_mean 0.000
_refine_ls_structure_factor_coef Fsqd
_refine_ls_weighting_details 'calc w=1/[\s^2^(Fo^2^)+(0.0427P)^2^+0.1052P] where P=(Fo^2^+2Fc^2^)/3'
_refine_ls_weighting_scheme calc
_refine_ls_wR_factor_gt 0.0737
_refine_ls_wR_factor_ref 0.0776
_reflns_number_gt 2117
_reflns_number_total 2362
_reflns_threshold_expression >2sigma(I)
_cod_data_source_file b108620ksup1.cif
_cod_data_source_block 20
_cod_depositor_comments
;
The following automatic conversions were performed:

'_chemical_melting_point' value '155-157' was changed to '156.0(10)'
- the average value was taken and precision was estimated.

Automatic conversion script
Id: cif_fix_values 1891 2012-01-12 08:04:46Z andrius 

The following automatic conversions were performed:

data name '_atom_site_symmetry_multiplicit' was replaced with
'_atom_site_symmetry_multiplicity' as specified in the replacement
file 'data/replacement-values/replacement_tags.lst'.

Automatic conversion script
Id: cif_correct_tags 9268 2022-04-12 08:56:07Z antanas 
;
_cod_original_sg_symbol_H-M P2(1)2(1)2(1)
_cod_database_code 7213518

loop_
_symmetry_equiv_pos_as_xyz
'x, y, z'
'-x+1/2, -y, z+1/2'
'-x, y+1/2, -z+1/2'
'x+1/2, -y+1/2, -z'

loop_
_atom_site_label
_atom_site_type_symbol
_atom_site_fract_x
_atom_site_fract_y
_atom_site_fract_z
_atom_site_U_iso_or_equiv
_atom_site_adp_type
_atom_site_occupancy
_atom_site_symmetry_multiplicity
_atom_site_calc_flag
S1 S 0.94261(8) 0.64334(5) 0.07942(3) 0.04081(13) Uani 1 1 d
O1 O 0.9280(3) 0.63018(16) -0.00327(8) 0.0585(4) Uani 1 1 d
C2 C 0.6544(4) 0.58919(17) 0.11468(10) 0.0359(4) Uani 1 1 d
H2 H 0.532(4) 0.641(2) 0.0883(11) 0.045(6) Uiso 1 1 d
S3 S 0.62750(12) 0.62603(5) 0.21263(3) 0.05496(17) Uani 1 1 d
C4 C 0.6585(5) 0.8034(2) 0.21217(14) 0.0568(6) Uani 1 1 d
H4A H 0.539(5) 0.846(2) 0.1811(13) 0.062(7) Uiso 1 1 d
H4B H 0.640(4) 0.828(2) 0.2635(14) 0.058(7) Uiso 1 1 d
C5 C 0.8907(5) 0.8483(2) 0.18039(12) 0.0525(5) Uani 1 1 d
H5A H 0.899(5) 0.936(3) 0.1864(14) 0.065(8) Uiso 1 1 d
H5B H 1.016(5) 0.810(2) 0.2057(13) 0.055(7) Uiso 1 1 d
C6 C 0.9151(4) 0.8173(2) 0.09816(11) 0.0451(5) Uani 1 1 d
H6A H 0.770(4) 0.851(3) 0.0694(13) 0.053(6) Uiso 1 1 d
H6B H 1.071(5) 0.853(2) 0.0761(13) 0.055(6) Uiso 1 1 d
C1' C 0.6312(3) 0.44175(17) 0.10596(9) 0.0351(4) Uani 1 1 d
C2' C 0.4364(4) 0.38691(19) 0.07063(11) 0.0422(4) Uani 1 1 d
H2' H 0.319(5) 0.445(2) 0.0473(13) 0.052(7) Uiso 1 1 d
C3' C 0.4113(4) 0.2507(2) 0.06699(12) 0.0488(5) Uani 1 1 d
H3' H 0.280(5) 0.215(2) 0.0423(14) 0.057(7) Uiso 1 1 d
C4' C 0.5805(5) 0.1693(2) 0.09784(12) 0.0504(5) Uani 1 1 d
H4' H 0.561(5) 0.081(2) 0.0933(12) 0.052(6) Uiso 1 1 d
C5' C 0.7768(4) 0.2239(2) 0.13202(13) 0.0511(5) Uani 1 1 d
H5' H 0.893(5) 0.164(2) 0.1555(13) 0.057(7) Uiso 1 1 d
C6' C 0.8018(4) 0.3588(2) 0.13608(11) 0.0437(4) Uani 1 1 d
H6' H 0.934(5) 0.3933(19) 0.1578(11) 0.044(6) Uiso 1 1 d

loop_
_atom_site_aniso_label
_atom_site_aniso_U_11
_atom_site_aniso_U_22
_atom_site_aniso_U_33
_atom_site_aniso_U_23
_atom_site_aniso_U_13
_atom_site_aniso_U_12
S1 0.0386(2) 0.0418(2) 0.0421(2) -0.0042(2) 0.00389(19) 0.0020(2)
O1 0.0664(10) 0.0679(9) 0.0413(7) -0.0127(7) 0.0167(7) -0.0126(10)
C2 0.0380(9) 0.0364(9) 0.0334(8) -0.0025(7) 0.0025(8) 0.0032(8)
S3 0.0852(4) 0.0436(3) 0.0361(2) -0.0059(2) 0.0164(2) -0.0046(3)
C4 0.0795(16) 0.0407(11) 0.0501(12) -0.0106(10) 0.0111(13) 0.0027(11)
C5 0.0754(16) 0.0364(10) 0.0456(11) -0.0064(9) -0.0085(10) -0.0039(11)
C6 0.0536(13) 0.0386(9) 0.0432(10) 0.0026(8) -0.0007(9) -0.0030(9)
C1' 0.0391(9) 0.0363(9) 0.0298(8) -0.0018(7) 0.0044(7) 0.0022(8)
C2' 0.0389(9) 0.0458(10) 0.0420(9) -0.0042(8) -0.0009(8) 0.0050(9)
C3' 0.0502(12) 0.0505(11) 0.0457(10) -0.0096(9) 0.0018(10) -0.0084(10)
C4' 0.0666(14) 0.0360(9) 0.0487(11) -0.0028(8) 0.0082(10) -0.0040(10)
C5' 0.0603(13) 0.0396(11) 0.0534(12) 0.0080(9) -0.0014(11) 0.0057(10)
C6' 0.0463(10) 0.0437(10) 0.0411(9) 0.0020(8) -0.0071(8) -0.0027(10)

loop_
_atom_type_symbol
_atom_type_description
_atom_type_scat_dispersion_real
_atom_type_scat_dispersion_imag
_atom_type_scat_source
C C 0.0033 0.0016 'International Tables Vol C Tables 4.2.6.8 and 6.1.1.4'
H H 0.0000 0.0000 'International Tables Vol C Tables 4.2.6.8 and 6.1.1.4'
O O 0.0106 0.0060 'International Tables Vol C Tables 4.2.6.8 and 6.1.1.4'
S S 0.1246 0.1234 'International Tables Vol C Tables 4.2.6.8 and 6.1.1.4'

loop_
_geom_angle_atom_site_label_1
_geom_angle_atom_site_label_2
_geom_angle_atom_site_label_3
_geom_angle
O1 S1 C6 105.59(9)
O1 S1 C2 105.66(9)
C6 S1 C2 98.78(10)
C1' C2 S3 107.38(12)
C1' C2 S1 109.77(13)
S3 C2 S1 110.54(10)
C4 S3 C2 101.13(10)
C5 C4 S3 112.87(17)
C4 C5 C6 112.9(2)
C5 C6 S1 113.12(15)
C2' C1' C6' 119.02(18)
C2' C1' C2 120.93(17)
C6' C1' C2 120.01(18)
C1' C2' C3' 120.1(2)
C4' C3' C2' 120.4(2)
C3' C4' C5' 119.6(2)
C6' C5' C4' 120.2(2)
C5' C6' C1' 120.7(2)

loop_
_geom_bond_atom_site_label_1
_geom_bond_atom_site_label_2
_geom_bond_distance
S1 O1 1.4978(15)
S1 C6 1.803(2)
S1 C2 1.828(2)
C2 C1' 1.509(2)
C2 S3 1.8099(19)
S3 C4 1.807(2)
C4 C5 1.499(4)
C5 C6 1.520(3)
C1' C2' 1.386(3)
C1' C6' 1.388(3)
C2' C3' 1.390(3)
C3' C4' 1.378(3)
C4' C5' 1.382(3)
C5' C6' 1.377(3)

loop_
_geom_torsion_atom_site_label_1
_geom_torsion_atom_site_label_2
_geom_torsion_atom_site_label_3
_geom_torsion_atom_site_label_4
_geom_torsion
O1 S1 C2 C1' 71.48(15)
C6 S1 C2 C1' -179.51(14)
O1 S1 C2 S3 -170.25(10)
C6 S1 C2 S3 -61.24(12)
C1' C2 S3 C4 -179.90(16)
S1 C2 S3 C4 60.38(14)
C2 S3 C4 C5 -59.6(2)
S3 C4 C5 C6 66.1(3)
C4 C5 C6 S1 -69.0(2)
O1 S1 C6 C5 171.78(17)
C2 S1 C6 C5 62.71(19)
S3 C2 C1' C2' 112.32(17)
S1 C2 C1' C2' -127.47(17)
S3 C2 C1' C6' -65.1(2)
S1 C2 C1' C6' 55.1(2)
C6' C1' C2' C3' 1.3(3)
C2 C1' C2' C3' -176.21(18)
C1' C2' C3' C4' -0.5(3)
C2' C3' C4' C5' -0.5(3)
C3' C4' C5' C6' 0.8(3)
C4' C5' C6' C1' -0.1(3)
C2' C1' C6' C5' -1.0(3)
C2 C1' C6' C5' 176.55(19)
